data_2312867
loop_
_publ_author_name
'Tejchman, Waldemar'
'Zborowski, Krzysztof'
'Nitek, Wojciech'
'&#x17b;es&#x142;awska, Ewa'

_publ_section_title
;
 Structural insights into 3-[5-(chlorobenzylidene)rhodanine]propionic acid
 isomers with antibacterial activity.
;
_journal_coeditor_code JX3094
_journal_issue 7
_journal_name_full 'Acta crystallographica. Section C, Structural chemistry'
_journal_paper_doi 10.1107/S2053229625005169
_journal_volume 81
_journal_year 2025
_chemical_formula_iupac 'C13 H10 Cl N O3 S2'
_chemical_formula_moiety 'C13 H10 Cl N O3 S2'
_chemical_formula_sum 'C13 H10 Cl N O3 S2'
_chemical_formula_weight 327.79
_chemical_name_common
;
3-[5-(3-Chlorobenzylidene)-4-oxo-2-thioxothiazolidyn-3-yl]propanoic acid
;
_chemical_name_systematic
;
3-[5-(3-Chlorobenzylidene)-4-oxo-2-sulfanylidene-1,3-thiazolidin-3-yl]propanoic
acid
;
_space_group_IT_number 2
_space_group_name_Hall '-P 1'
_space_group_name_H-M_alt 'P -1'
_symmetry_cell_setting triclinic
_symmetry_space_group_name_Hall '-P 1'
_symmetry_space_group_name_H-M 'P -1'
_atom_sites_solution_hydrogens mixed
_atom_sites_solution_primary direct
_audit_creation_method 'WinGX routine CIF_UPDATE'
_cell_angle_alpha 89.854(4)
_cell_angle_beta 76.388(4)
_cell_angle_gamma 82.433(4)
_cell_formula_units_Z 2
_cell_length_a 7.3358(3)
_cell_length_b 7.5497(4)
_cell_length_c 12.7675(7)
_cell_measurement_reflns_used 3696
_cell_measurement_temperature 130(2)
_cell_measurement_theta_max 28.1580
_cell_measurement_theta_min 2.8790
_cell_volume 680.96(6)
_computing_cell_refinement
;
CrysAlis PRO (Rigaku OD, 2020)
;
_computing_data_collection
;
CrysAlis PRO (Rigaku OD, 2020)
;
_computing_data_reduction
;
CrysAlis PRO (Rigaku OD, 2020)
;
_computing_molecular_graphics
;
ORTEP-3 for Windows (Farrugia et al., 2012)
;
_computing_structure_refinement
;
SHELXL2019 (Sheldrick, 2015<i>b</i>)
;
_computing_structure_solution
;
SIR2014 (Burla <i>et al.</i>,  2015)
;
_diffrn_ambient_temperature 130.00(10)
_diffrn_detector 'CCD plate'
_diffrn_detector_area_resol_mean 10.3756
_diffrn_measured_fraction_theta_full 0.999
_diffrn_measured_fraction_theta_max 0.913
_diffrn_measurement_device 'four-circle diffractometer'
_diffrn_measurement_device_type 'Rigaku OD SuperNova Dual source diffractometer with an Atlas detector'
_diffrn_measurement_method '\w scans'
_diffrn_radiation_monochromator mirror
_diffrn_radiation_probe x-ray
_diffrn_radiation_type 'Mo K\a'
_diffrn_radiation_wavelength 0.71073
_diffrn_reflns_av_R_equivalents 0.0323
_diffrn_reflns_av_unetI/netI 0.0410
_diffrn_reflns_limit_h_max 9
_diffrn_reflns_limit_h_min -9
_diffrn_reflns_limit_k_max 10
_diffrn_reflns_limit_k_min -10
_diffrn_reflns_limit_l_max 16
_diffrn_reflns_limit_l_min -17
_diffrn_reflns_number 9232
_diffrn_reflns_theta_full 25.242
_diffrn_reflns_theta_max 28.674
_diffrn_reflns_theta_min 2.723
_diffrn_source 'micro-focus sealed X-ray tube'
_exptl_absorpt_coefficient_mu 0.592
_exptl_absorpt_correction_T_max 1.000
_exptl_absorpt_correction_T_min 0.439
_exptl_absorpt_correction_type gaussian
_exptl_absorpt_process_details
;
(CrysAlis PRO; Rigaku OD, 2020)
;
_exptl_crystal_colour yellow
_exptl_crystal_density_diffrn 1.599
_exptl_crystal_description plate
_exptl_crystal_F_000 336
_exptl_crystal_size_max 0.533
_exptl_crystal_size_mid 0.376
_exptl_crystal_size_min 0.111
_refine_diff_density_max 0.29
_refine_diff_density_min -0.328
_refine_ls_extinction_method none
_refine_ls_goodness_of_fit_ref 1.083
_refine_ls_hydrogen_treatment mixed
_refine_ls_matrix_type full
_refine_ls_number_parameters 185
_refine_ls_number_reflns 3188
_refine_ls_number_restraints 0
_refine_ls_restrained_S_all 1.083
_refine_ls_R_factor_all 0.0515
_refine_ls_R_factor_gt 0.0347
_refine_ls_shift/su_max 0.001
_refine_ls_shift/su_mean 0
_refine_ls_structure_factor_coef Fsqd
_refine_ls_weighting_details 'w=1/[\s^2^(Fo^2^)+(0.0263P)^2^+0.2512P] where P=(Fo^2^+2Fc^2^)/3'
_refine_ls_weighting_scheme calc
_refine_ls_wR_factor_gt 0.0708
_refine_ls_wR_factor_ref 0.0811
_reflns_number_gt 2521
_reflns_number_total 3188
_reflns_threshold_expression 'I > 2\s(I)'
_cod_data_source_file jx3094sup1.cif
_cod_data_source_block 2
_cod_database_code 2312867
_shelx_estimated_absorpt_t_min 0.743
_shelx_estimated_absorpt_t_max 0.937

loop_
_symmetry_equiv_pos_as_xyz
'x, y, z'
'-x, -y, -z'

loop_
_atom_site_type_symbol
_atom_site_label
_atom_site_fract_x
_atom_site_fract_y
_atom_site_fract_z
_atom_site_U_iso_or_equiv
_atom_site_adp_type
_atom_site_calc_flag
_atom_site_occupancy
_atom_site_disorder_assembly
_atom_site_disorder_group
Cl Cl1 0.28861(8) -0.02074(7) 0.69765(4) 0.03491(15) Uani d 1 . .
S S1 0.22193(7) 0.80867(6) 0.38368(4) 0.02288(13) Uani d 1 . .
S S2 0.24246(8) 1.09727(7) 0.22454(4) 0.02942(14) Uani d 1 . .
O O1 0.49670(18) 0.45078(17) 0.17275(10) 0.0228(3) Uani d 1 . .
O O2 0.18122(17) 0.53551(17) 0.04631(10) 0.0199(3) Uani d 1 . .
O O3 0.0178(2) 0.73158(19) -0.04075(11) 0.0256(3) Uani d 1 . .
N N3 0.3703(2) 0.7486(2) 0.18016(12) 0.0179(3) Uani d 1 . .
C C2 0.2830(2) 0.8861(3) 0.25203(15) 0.0201(4) Uani d 1 . .
C C4 0.4072(2) 0.5805(2) 0.22461(14) 0.0184(4) Uani d 1 . .
C C5 0.3244(2) 0.5898(2) 0.34286(14) 0.0187(4) Uani d 1 . .
C C6 0.3371(2) 0.4408(3) 0.39979(14) 0.0203(4) Uani d 1 . .
H H6 0.399054 0.336764 0.357987 0.024 Uiso calc 1 . .
C C7 0.2725(2) 0.4112(3) 0.51436(15) 0.0206(4) Uani d 1 . .
C C8 0.3038(3) 0.2357(3) 0.54850(15) 0.0214(4) Uani d 1 . .
H H8 0.361203 0.141798 0.497225 0.026 Uiso calc 1 . .
C C9 0.2514(3) 0.1992(3) 0.65644(16) 0.0239(4) Uani d 1 . .
C C10 0.1693(3) 0.3328(3) 0.73360(16) 0.0286(5) Uani d 1 . .
H H10 0.136392 0.30607 0.807882 0.034 Uiso calc 1 . .
C C11 0.1361(3) 0.5067(3) 0.70005(16) 0.0318(5) Uani d 1 . .
H H11 0.078699 0.599835 0.75189 0.038 Uiso calc 1 . .
C C12 0.1856(3) 0.5458(3) 0.59215(16) 0.0271(5) Uani d 1 . .
H H12 0.160496 0.665249 0.570457 0.033 Uiso calc 1 . .
C C13 0.4389(3) 0.7746(2) 0.06435(14) 0.0197(4) Uani d 1 . .
H H13A 0.517289 0.663231 0.030796 0.024 Uiso calc 1 . .
H H13B 0.521034 0.870397 0.05444 0.024 Uiso calc 1 . .
C C14 0.2815(2) 0.8239(2) 0.00622(14) 0.0193(4) Uani d 1 . .
H H14A 0.201665 0.933934 0.040799 0.023 Uiso calc 1 . .
H H14B 0.3388 0.850982 -0.069345 0.023 Uiso calc 1 . .
C C15 0.1581(2) 0.6812(2) 0.00618(14) 0.0173(4) Uani d 1 . .
H H3 -0.042(3) 0.649(3) -0.0375(19) 0.040(7) Uiso d 1 . .

loop_
_atom_site_aniso_label
_atom_site_aniso_U_11
_atom_site_aniso_U_22
_atom_site_aniso_U_33
_atom_site_aniso_U_12
_atom_site_aniso_U_13
_atom_site_aniso_U_23
Cl1 0.0385(3) 0.0355(3) 0.0293(3) -0.0055(2) -0.0050(2) 0.0113(2)
S1 0.0244(3) 0.0216(3) 0.0219(2) 0.0025(2) -0.00704(19) -0.00567(19)
S2 0.0395(3) 0.0162(3) 0.0356(3) 0.0023(2) -0.0182(2) -0.0039(2)
O1 0.0293(7) 0.0175(7) 0.0192(7) 0.0005(6) -0.0031(6) -0.0014(5)
O2 0.0194(7) 0.0181(7) 0.0232(7) -0.0044(5) -0.0060(5) 0.0033(5)
O3 0.0267(8) 0.0221(8) 0.0337(8) -0.0075(6) -0.0163(6) 0.0060(6)
N3 0.0184(8) 0.0173(8) 0.0188(8) -0.0021(6) -0.0060(6) -0.0002(6)
C2 0.0183(9) 0.0205(10) 0.0241(10) -0.0016(8) -0.0105(8) -0.0034(8)
C4 0.0181(9) 0.0176(9) 0.0211(9) -0.0046(7) -0.0069(7) -0.0002(7)
C5 0.0172(9) 0.0195(10) 0.0202(9) -0.0024(7) -0.0058(7) -0.0044(7)
C6 0.0201(9) 0.0219(10) 0.0189(9) -0.0017(8) -0.0053(7) -0.0041(7)
C7 0.0152(9) 0.0271(11) 0.0205(9) -0.0038(8) -0.0055(7) -0.0023(8)
C8 0.0186(9) 0.0255(10) 0.0206(9) -0.0030(8) -0.0056(7) -0.0034(8)
C9 0.0168(9) 0.0324(12) 0.0234(10) -0.0041(8) -0.0058(8) 0.0049(8)
C10 0.0209(10) 0.0451(14) 0.0176(10) -0.0006(9) -0.0020(8) 0.0026(9)
C11 0.0290(11) 0.0409(13) 0.0207(10) 0.0065(10) -0.0027(9) -0.0079(9)
C12 0.0270(10) 0.0301(12) 0.0230(10) 0.0012(9) -0.0061(8) -0.0005(8)
C13 0.0205(9) 0.0169(9) 0.0215(9) -0.0043(8) -0.0036(7) 0.0022(7)
C14 0.0226(9) 0.0163(9) 0.0190(9) -0.0036(8) -0.0046(7) 0.0012(7)
C15 0.0189(9) 0.0189(9) 0.0125(8) -0.0018(8) -0.0008(7) -0.0008(7)

loop_
_atom_type_symbol
_atom_type_description
_atom_type_scat_dispersion_real
_atom_type_scat_dispersion_imag
_atom_type_scat_source
C C 0.0033 0.0016 'International Tables Vol C Tables 4.2.6.8 and 6.1.1.4'
H H 0 0 'International Tables Vol C Tables 4.2.6.8 and 6.1.1.4'
N N 0.0061 0.0033 'International Tables Vol C Tables 4.2.6.8 and 6.1.1.4'
O O 0.0106 0.006 'International Tables Vol C Tables 4.2.6.8 and 6.1.1.4'
S S 0.1246 0.1234 'International Tables Vol C Tables 4.2.6.8 and 6.1.1.4'
Cl Cl 0.1484 0.1585 'International Tables Vol C Tables 4.2.6.8 and 6.1.1.4'

loop_
_exptl_crystal_face_index_h
_exptl_crystal_face_index_k
_exptl_crystal_face_index_l
_exptl_crystal_face_perp_dist
0 1 0 0.1985
-8 -8 -5 0.2888
1 0 5 0.0674
2 0 5 0.1097
1 0 0 0.2287
0 0 -1 0.0718
0 0 1 0.0518
0 -1 0 0.1903
-7 7 -3 0.2341
-1 0 0 0.2198

loop_
_geom_angle_atom_site_label_1
_geom_angle_atom_site_label_2
_geom_angle_atom_site_label_3
_geom_angle_site_symmetry_1
_geom_angle_site_symmetry_3
_geom_angle
_geom_angle_publ_flag
C5 S1 C2 . . 92.60(9) ?
C15 O3 H3 . . 106.6(17) ?
C2 N3 C4 . . 116.25(15) ?
C2 N3 C13 . . 122.92(15) ?
C4 N3 C13 . . 120.59(14) ?
N3 C2 S2 . . 126.67(15) ?
N3 C2 S1 . . 111.01(13) ?
S2 C2 S1 . . 122.31(11) ?
O1 C4 N3 . . 123.81(17) ?
O1 C4 C5 . . 126.14(17) ?
N3 C4 C5 . . 110.03(15) ?
C6 C5 C4 . . 119.32(16) ?
C6 C5 S1 . . 130.78(15) ?
C4 C5 S1 . . 109.90(13) ?
C5 C6 C7 . . 131.15(18) ?
C5 C6 H6 . . 114.4 ?
C7 C6 H6 . . 114.4 ?
C8 C7 C12 . . 118.36(18) ?
C8 C7 C6 . . 117.06(17) ?
C12 C7 C6 . . 124.56(18) ?
C9 C8 C7 . . 120.05(18) ?
C9 C8 H8 . . 120 ?
C7 C8 H8 . . 120 ?
C8 C9 C10 . . 121.60(19) ?
C8 C9 Cl1 . . 119.54(16) ?
C10 C9 Cl1 . . 118.85(15) ?
C9 C10 C11 . . 118.57(18) ?
C9 C10 H10 . . 120.7 ?
C11 C10 H10 . . 120.7 ?
C12 C11 C10 . . 120.71(19) ?
C12 C11 H11 . . 119.6 ?
C10 C11 H11 . . 119.6 ?
C11 C12 C7 . . 120.7(2) ?
C11 C12 H12 . . 119.7 ?
C7 C12 H12 . . 119.7 ?
N3 C13 C14 . . 113.70(14) ?
N3 C13 H13A . . 108.8 ?
C14 C13 H13A . . 108.8 ?
N3 C13 H13B . . 108.8 ?
C14 C13 H13B . . 108.8 ?
H13A C13 H13B . . 107.7 ?
C15 C14 C13 . . 114.00(15) ?
C15 C14 H14A . . 108.8 ?
C13 C14 H14A . . 108.8 ?
C15 C14 H14B . . 108.8 ?
C13 C14 H14B . . 108.8 ?
H14A C14 H14B . . 107.6 ?
O2 C15 O3 . . 123.36(17) ?
O2 C15 C14 . . 124.26(16) ?
O3 C15 C14 . . 112.37(16) ?

loop_
_geom_bond_atom_site_label_1
_geom_bond_atom_site_label_2
_geom_bond_site_symmetry_2
_geom_bond_distance
_geom_bond_publ_flag
Cl1 C9 . 1.747(2) ?
S1 C5 . 1.7491(19) ?
S1 C2 . 1.754(2) ?
S2 C2 . 1.6353(19) ?
O1 C4 . 1.208(2) ?
O2 C15 . 1.221(2) ?
O3 C15 . 1.322(2) ?
O3 H3 . 0.81(2) ?
N3 C2 . 1.372(2) ?
N3 C4 . 1.408(2) ?
N3 C13 . 1.467(2) ?
C4 C5 . 1.487(2) ?
C5 C6 . 1.343(3) ?
C6 C7 . 1.454(3) ?
C6 H6 . 0.95 ?
C7 C8 . 1.401(3) ?
C7 C12 . 1.401(3) ?
C8 C9 . 1.378(3) ?
C8 H8 . 0.95 ?
C9 C10 . 1.384(3) ?
C10 C11 . 1.389(3) ?
C10 H10 . 0.95 ?
C11 C12 . 1.381(3) ?
C11 H11 . 0.95 ?
C12 H12 . 0.95 ?
C13 C14 . 1.520(2) ?
C13 H13A . 0.99 ?
C13 H13B . 0.99 ?
C14 C15 . 1.496(2) ?
C14 H14A . 0.99 ?
C14 H14B . 0.99 ?

loop_
_geom_hbond_atom_site_label_D
_geom_hbond_atom_site_label_H
_geom_hbond_atom_site_label_A
_geom_hbond_site_symmetry_A
_geom_hbond_distance_DH
_geom_hbond_distance_HA
_geom_hbond_distance_DA
_geom_hbond_angle_DHA
_geom_hbond_publ_flag
C13 H13A O2 2_665 0.99 2.49 3.419(2) 155.4 yes
C14 H14A S2 . 0.99 2.75 3.4072(19) 124.4 yes
C6 H6 S2 1_545 0.95 3 3.6676(19) 128.9 yes
O3 H3 O2 2_565 0.81(2) 1.85(2) 2.6511(19) 173(2) yes

loop_
_geom_torsion_atom_site_label_1
_geom_torsion_atom_site_label_2
_geom_torsion_atom_site_label_3
_geom_torsion_atom_site_label_4
_geom_torsion_site_symmetry_1
_geom_torsion_site_symmetry_2
_geom_torsion_site_symmetry_3
_geom_torsion_site_symmetry_4
_geom_torsion
_geom_torsion_publ_flag
C4 N3 C2 S2 . . . . 173.50(13) ?
C13 N3 C2 S2 . . . . -0.9(3) ?
C4 N3 C2 S1 . . . . -4.87(19) ?
C13 N3 C2 S1 . . . . -179.26(13) ?
C5 S1 C2 N3 . . . . 2.50(14) ?
C5 S1 C2 S2 . . . . -175.95(12) ?
C2 N3 C4 O1 . . . . -173.65(17) ?
C13 N3 C4 O1 . . . . 0.9(3) ?
C2 N3 C4 C5 . . . . 5.0(2) ?
C13 N3 C4 C5 . . . . 179.55(15) ?
O1 C4 C5 C6 . . . . -4.2(3) ?
N3 C4 C5 C6 . . . . 177.16(16) ?
O1 C4 C5 S1 . . . . 175.78(15) ?
N3 C4 C5 S1 . . . . -2.85(18) ?
C2 S1 C5 C6 . . . . -179.77(19) ?
C2 S1 C5 C4 . . . . 0.25(13) ?
C4 C5 C6 C7 . . . . 179.12(18) ?
S1 C5 C6 C7 . . . . -0.9(3) ?
C5 C6 C7 C8 . . . . 178.34(19) ?
C5 C6 C7 C12 . . . . -3.1(3) ?
C12 C7 C8 C9 . . . . -0.7(3) ?
C6 C7 C8 C9 . . . . 177.98(17) ?
C7 C8 C9 C10 . . . . -0.7(3) ?
C7 C8 C9 Cl1 . . . . 179.19(14) ?
C8 C9 C10 C11 . . . . 1.4(3) ?
Cl1 C9 C10 C11 . . . . -178.53(15) ?
C9 C10 C11 C12 . . . . -0.6(3) ?
C10 C11 C12 C7 . . . . -0.8(3) ?
C8 C7 C12 C11 . . . . 1.4(3) ?
C6 C7 C12 C11 . . . . -177.13(18) ?
C2 N3 C13 C14 . . . . -69.1(2) ?
C4 N3 C13 C14 . . . . 116.77(17) ?
N3 C13 C14 C15 . . . . -64.1(2) ?
C13 C14 C15 O2 . . . . -1.7(3) ?
C13 C14 C15 O3 . . . . 177.15(15) ?

_cod_database_fobs_code 2312867
